data_7021199
loop_
_publ_author_name
'Clark, Wesley D.'
'Tyson, Ginger E.'
'Hollis, T. Keith'
'Valle, Henry U.'
'Valente, Edward J.'
'Oliver, Allen G.'
'Dukes, Matthew P.'

_publ_section_title
;
 Toward molecular rotors: tetra-N-heterocyclic carbene Ag(i)-halide
 cubane-type clusters.
;
_journal_issue 20
_journal_name_full 'Dalton transactions (Cambridge, England : 2003)'
_journal_page_first 7338
_journal_page_last 7344
_journal_paper_doi 10.1039/c3dt32862g
_journal_volume 42
_journal_year 2013
_chemical_formula_moiety 'C40 H44 Ag4 I4 N8, 2(C H2 Cl2)'
_chemical_formula_sum 'C42 H48 Ag4 Cl4 I4 N8'
_chemical_formula_weight 1745.76
_chemical_name_systematic
;
?
;
_space_group_crystal_system orthorhombic
_space_group_IT_number 60
_space_group_name_Hall '-P 2n 2ab'
_space_group_name_H-M_alt 'P b c n'
_symmetry_space_group_name_Hall '-P 2n 2ab'
_symmetry_space_group_name_H-M 'P b c n'
_atom_sites_solution_hydrogens geom
_atom_sites_solution_primary direct
_atom_sites_solution_secondary difmap
_audit_creation_method SHELXL-2012
_cell_angle_alpha 90
_cell_angle_beta 90
_cell_angle_gamma 90
_cell_formula_units_Z 4
_cell_length_a 20.6181(12)
_cell_length_b 12.8667(7)
_cell_length_c 19.8917(11)
_cell_measurement_reflns_used 8707
_cell_measurement_temperature 100(2)
_cell_measurement_theta_max 23.27
_cell_measurement_theta_min 2.84
_cell_volume 5277.0(5)
_computing_cell_refinement 'Bruker SAINT v8.18C'
_computing_data_collection 'Bruker APEX-II v2012'
_computing_data_reduction 'Bruker SAINT v8.18c'
_computing_structure_refinement 'SHELXL-2012 (Sheldrick, 2012)'
_computing_structure_solution 'SHELXS-97 (Sheldrick, 2008)'
_diffrn_ambient_temperature 100(2)
_diffrn_detector_area_resol_mean 8.33
_diffrn_measured_fraction_theta_full 0.982
_diffrn_measured_fraction_theta_max 0.974
_diffrn_measurement_device_type 'Bruker APEX-II'
_diffrn_measurement_method '\w and \f-scans'
_diffrn_radiation_type MoK\a
_diffrn_radiation_wavelength 0.71073
_diffrn_reflns_av_R_equivalents 0.0668
_diffrn_reflns_av_unetI/netI 0.0575
_diffrn_reflns_Laue_measured_fraction_full 0.982
_diffrn_reflns_Laue_measured_fraction_max 0.974
_diffrn_reflns_limit_h_max 24
_diffrn_reflns_limit_h_min -20
_diffrn_reflns_limit_k_max 10
_diffrn_reflns_limit_k_min -16
_diffrn_reflns_limit_l_max 15
_diffrn_reflns_limit_l_min -24
_diffrn_reflns_number 31536
_diffrn_reflns_point_group_measured_fraction_full 0.982
_diffrn_reflns_point_group_measured_fraction_max 0.974
_diffrn_reflns_theta_full 25.242
_diffrn_reflns_theta_max 26.433
_diffrn_reflns_theta_min 1.866
_diffrn_source 'sealed tube'
_exptl_absorpt_coefficient_mu 4.043
_exptl_absorpt_correction_T_max 0.7454
_exptl_absorpt_correction_T_min 0.5248
_exptl_absorpt_correction_type multi-scan
_exptl_absorpt_process_details 'SADABS, Sheldrick, 2008'
_exptl_crystal_colour colorless
_exptl_crystal_density_diffrn 2.197
_exptl_crystal_description block
_exptl_crystal_F_000 3296
_exptl_crystal_size_max 0.200
_exptl_crystal_size_mid 0.200
_exptl_crystal_size_min 0.200
_refine_diff_density_max 0.738
_refine_diff_density_min -1.057
_refine_diff_density_rms 0.184
_refine_ls_extinction_method none
_refine_ls_goodness_of_fit_ref 1.042
_refine_ls_hydrogen_treatment constr
_refine_ls_matrix_type full
_refine_ls_number_parameters 280
_refine_ls_number_reflns 5297
_refine_ls_number_restraints 0
_refine_ls_restrained_S_all 1.042
_refine_ls_R_factor_all 0.0554
_refine_ls_R_factor_gt 0.0376
_refine_ls_shift/su_max 0.002
_refine_ls_shift/su_mean 0.000
_refine_ls_structure_factor_coef Fsqd
_refine_ls_weighting_details
;
w=1/[\s^2^(Fo^2^)+(0.0305P)^2^+2.9797P]
where P=(Fo^2^+2Fc^2^)/3
;
_refine_ls_weighting_scheme calc
_refine_ls_wR_factor_gt 0.0753
_refine_ls_wR_factor_ref 0.0835
_reflns_Friedel_coverage 0.000
_reflns_number_gt 4069
_reflns_number_total 5297
_reflns_threshold_expression 'I > 2\s(I)'
_cod_data_source_file c3dt32862g.txt
_cod_data_source_block umcb15a
_cod_database_code 7021199
_shelx_space_group_comment
;
The symmetry employed for this shelxl refinement is uniquely defined
by the following loop, which should always be used as a source of
symmetry information in preference to the above space-group names.
They are only intended as comments.
;
_shelx_estimated_absorpt_t_min 0.499
_shelx_estimated_absorpt_t_max 0.499
_shelxl_version_number 2012-9

loop_
_space_group_symop_operation_xyz
'x, y, z'
'-x+1/2, -y+1/2, z+1/2'
'-x, y, -z+1/2'
'x+1/2, -y+1/2, -z'
'-x, -y, -z'
'x-1/2, y-1/2, -z-1/2'
'x, -y, z-1/2'
'-x-1/2, y-1/2, z'

loop_
_atom_site_label
_atom_site_type_symbol
_atom_site_fract_x
_atom_site_fract_y
_atom_site_fract_z
_atom_site_U_iso_or_equiv
_atom_site_adp_type
_atom_site_occupancy
_atom_site_site_symmetry_order
_atom_site_calc_flag
_atom_site_refinement_flags_posn
_atom_site_refinement_flags_adp
Ag1 Ag 0.44702(2) 0.84640(3) 0.18789(2) 0.02979(12) Uani 1 1 d . .
I1 I 0.58418(2) 0.88582(2) 0.17498(2) 0.02321(11) Uani 1 1 d . .
N1 N 0.40111(19) 0.8988(3) 0.03585(19) 0.0215(9) Uani 1 1 d . .
C1 C 0.4566(2) 0.8513(4) 0.0051(2) 0.0205(11) Uani 1 1 d . .
C1S C 0.2332(3) 0.8019(4) -0.1522(2) 0.0456(16) Uani 1 1 d . .
H1SA H 0.1876 0.8025 -0.1678 0.055 Uiso 1 1 calc R U
H1SB H 0.2578 0.7540 -0.1817 0.055 Uiso 1 1 calc R U
Cl1 Cl 0.26570(7) 0.92756(11) -0.15947(7) 0.0449(4) Uani 1 1 d . .
Ag2 Ag 0.54241(2) 0.66738(3) 0.17890(2) 0.02910(12) Uani 1 1 d . .
I2 I 0.40166(2) 0.61048(2) 0.19424(2) 0.02291(10) Uani 1 1 d . .
N2 N 0.33242(19) 0.9563(3) 0.10809(18) 0.0219(9) Uani 1 1 d . .
C2 C 0.4843(2) 0.8995(4) -0.0506(2) 0.0258(12) Uani 1 1 d . .
H2A H 0.4671 0.9629 -0.0673 0.031 Uiso 1 1 calc R U
Cl2 Cl 0.23592(8) 0.75589(13) -0.06960(7) 0.0650(5) Uani 1 1 d . .
N3 N 0.55954(18) 0.6164(3) 0.01977(19) 0.0224(9) Uani 1 1 d . .
C3 C 0.5371(3) 0.8538(4) -0.0812(2) 0.0297(13) Uani 1 1 d . .
H3A H 0.5563 0.8868 -0.1190 0.036 Uiso 1 1 calc R U
N4 N 0.59864(18) 0.4950(3) 0.08079(19) 0.0228(9) Uani 1 1 d . .
C4 C 0.5622(2) 0.7620(4) -0.0583(2) 0.0275(12) Uani 1 1 d . .
H4A H 0.5987 0.7315 -0.0798 0.033 Uiso 1 1 calc R U
C5 C 0.5336(2) 0.7139(3) -0.0029(2) 0.0213(11) Uani 1 1 d . .
C6 C 0.4800(2) 0.7574(3) 0.0289(2) 0.0191(11) Uani 1 1 d . .
H6A H 0.4600 0.7237 0.0660 0.023 Uiso 1 1 calc R U
C7 C 0.3531(2) 0.9507(4) 0.0004(2) 0.0277(12) Uani 1 1 d . .
H7A H 0.3513 0.9602 -0.0469 0.033 Uiso 1 1 calc R U
C8 C 0.3100(2) 0.9845(4) 0.0453(2) 0.0289(13) Uani 1 1 d . .
H8A H 0.2711 1.0213 0.0359 0.035 Uiso 1 1 calc R U
C9 C 0.3883(2) 0.9022(3) 0.1039(2) 0.0200(11) Uani 1 1 d . .
C10 C 0.5691(2) 0.5886(4) 0.0857(2) 0.0211(11) Uani 1 1 d . .
C11 C 0.5814(2) 0.5394(4) -0.0235(2) 0.0269(12) Uani 1 1 d . .
H11A H 0.5792 0.5405 -0.0712 0.032 Uiso 1 1 calc R U
C12 C 0.6059(2) 0.4642(4) 0.0140(3) 0.0321(13) Uani 1 1 d . .
H12A H 0.6248 0.4013 -0.0015 0.039 Uiso 1 1 calc R U
C13 C 0.6186(2) 0.4332(4) 0.1392(2) 0.0285(12) Uani 1 1 d . .
H13A H 0.6323 0.4807 0.1757 0.034 Uiso 1 1 calc R U
H13B H 0.6566 0.3902 0.1267 0.034 Uiso 1 1 calc R U
C14 C 0.5656(2) 0.3629(4) 0.1652(3) 0.0329(14) Uani 1 1 d . .
H14A H 0.5269 0.4048 0.1766 0.039 Uiso 1 1 calc R U
H14B H 0.5532 0.3124 0.1299 0.039 Uiso 1 1 calc R U
C15 C 0.5886(2) 0.3060(4) 0.2262(3) 0.0341(13) Uani 1 1 d . .
H15A H 0.5991 0.3463 0.2648 0.041 Uiso 1 1 calc R U
C16 C 0.5955(3) 0.2047(4) 0.2308(3) 0.0434(15) Uani 1 1 d . .
H16A H 0.5855 0.1616 0.1934 0.052 Uiso 1 1 calc R U
H16B H 0.6104 0.1745 0.2716 0.052 Uiso 1 1 calc R U
C17 C 0.2977(2) 0.9728(4) 0.1711(2) 0.0255(12) Uani 1 1 d . .
H17A H 0.2649 1.0280 0.1645 0.031 Uiso 1 1 calc R U
H17B H 0.3287 0.9972 0.2057 0.031 Uiso 1 1 calc R U
C18 C 0.2647(2) 0.8766(4) 0.1959(2) 0.0298(13) Uani 1 1 d . .
H18A H 0.2383 0.8941 0.2359 0.036 Uiso 1 1 calc R U
H18B H 0.2980 0.8255 0.2098 0.036 Uiso 1 1 calc R U
C19 C 0.2214(2) 0.8278(4) 0.1432(3) 0.0351(14) Uani 1 1 d . .
H19A H 0.1817 0.8621 0.1334 0.042 Uiso 1 1 calc R U
C20 C 0.2340(2) 0.7425(4) 0.1101(3) 0.0366(14) Uani 1 1 d . .
H20A H 0.2731 0.7057 0.1184 0.044 Uiso 1 1 calc R U
H20B H 0.2039 0.7172 0.0778 0.044 Uiso 1 1 calc R U

loop_
_atom_site_aniso_label
_atom_site_aniso_U_11
_atom_site_aniso_U_22
_atom_site_aniso_U_33
_atom_site_aniso_U_23
_atom_site_aniso_U_13
_atom_site_aniso_U_12
Ag1 0.0280(3) 0.0380(3) 0.0234(2) -0.00024(18) -0.00209(17) 0.0082(2)
I1 0.0239(2) 0.0228(2) 0.02287(18) 0.00441(14) -0.00259(14) -0.00259(15)
N1 0.020(3) 0.022(2) 0.022(2) 0.0019(18) -0.0051(18) -0.0002(19)
C1 0.017(3) 0.025(3) 0.020(2) -0.003(2) -0.003(2) 0.001(2)
C1S 0.050(4) 0.052(4) 0.035(3) 0.001(3) -0.010(3) -0.011(3)
Cl1 0.0420(10) 0.0465(9) 0.0461(8) 0.0079(7) -0.0085(7) -0.0024(8)
Ag2 0.0347(3) 0.0269(2) 0.0257(2) -0.00253(17) -0.00480(17) 0.00706(19)
I2 0.0254(2) 0.02149(19) 0.02185(18) -0.00079(13) -0.00140(14) -0.00172(15)
N2 0.020(2) 0.017(2) 0.029(2) -0.0002(18) 0.0013(18) 0.0030(19)
C2 0.035(4) 0.020(3) 0.023(3) 0.005(2) -0.002(2) -0.003(2)
Cl2 0.0765(12) 0.0676(12) 0.0510(10) 0.0183(9) -0.0089(9) -0.0221(10)
N3 0.019(3) 0.024(2) 0.025(2) -0.0014(19) 0.0007(18) -0.0027(19)
C3 0.042(4) 0.027(3) 0.020(3) 0.003(2) 0.008(2) -0.014(3)
N4 0.021(3) 0.014(2) 0.033(2) -0.0032(19) -0.0010(18) 0.0006(18)
C4 0.032(3) 0.026(3) 0.025(3) -0.007(2) 0.008(2) -0.007(3)
C5 0.020(3) 0.019(3) 0.025(3) -0.005(2) -0.009(2) 0.000(2)
C6 0.018(3) 0.022(3) 0.017(2) -0.003(2) -0.002(2) -0.003(2)
C7 0.028(3) 0.028(3) 0.027(3) 0.008(2) -0.011(2) 0.000(2)
C8 0.029(4) 0.023(3) 0.035(3) 0.003(2) -0.010(2) 0.006(2)
C9 0.022(3) 0.017(3) 0.022(3) -0.003(2) 0.001(2) -0.007(2)
C10 0.013(3) 0.022(3) 0.028(3) 0.001(2) 0.001(2) -0.003(2)
C11 0.027(3) 0.028(3) 0.025(3) -0.010(2) 0.007(2) -0.006(2)
C12 0.030(3) 0.022(3) 0.044(3) -0.013(3) 0.002(3) -0.007(3)
C13 0.018(3) 0.022(3) 0.046(3) -0.001(3) -0.005(2) 0.004(2)
C14 0.027(4) 0.032(3) 0.040(3) 0.001(3) -0.008(3) 0.002(3)
C15 0.033(3) 0.029(3) 0.040(3) 0.000(3) -0.004(3) 0.005(3)
C16 0.047(4) 0.040(4) 0.043(3) 0.010(3) -0.003(3) 0.003(3)
C17 0.022(3) 0.025(3) 0.029(3) -0.007(2) -0.001(2) 0.000(2)
C18 0.019(3) 0.040(3) 0.031(3) -0.004(2) 0.002(2) -0.003(3)
C19 0.016(3) 0.041(4) 0.049(3) 0.002(3) -0.001(3) -0.004(3)
C20 0.027(3) 0.032(3) 0.051(3) -0.010(3) -0.006(3) -0.002(3)

loop_
_atom_type_symbol
_atom_type_description
_atom_type_scat_dispersion_real
_atom_type_scat_dispersion_imag
_atom_type_scat_source
C C 0.0033 0.0016 'International Tables Vol C Tables 4.2.6.8 and 6.1.1.4'
H H 0.0000 0.0000 'International Tables Vol C Tables 4.2.6.8 and 6.1.1.4'
N N 0.0061 0.0033 'International Tables Vol C Tables 4.2.6.8 and 6.1.1.4'
Cl Cl 0.1484 0.1585 'International Tables Vol C Tables 4.2.6.8 and 6.1.1.4'
Ag Ag -0.8971 1.1015 'International Tables Vol C Tables 4.2.6.8 and 6.1.1.4'
I I -0.4742 1.8119 'International Tables Vol C Tables 4.2.6.8 and 6.1.1.4'

loop_
_geom_angle_atom_site_label_1
_geom_angle_atom_site_label_2
_geom_angle_atom_site_label_3
_geom_angle
_geom_angle_site_symmetry_1
_geom_angle_site_symmetry_3
C9 Ag1 I1 123.29(12) . 3_655
C9 Ag1 I1 114.65(12) . .
I1 Ag1 I1 105.983(15) 3_655 .
C9 Ag1 Ag2 124.31(12) . .
I1 Ag1 Ag2 109.756(15) 3_655 .
I1 Ag1 Ag2 59.518(13) . .
C9 Ag1 I2 100.46(11) . .
I1 Ag1 I2 93.758(14) 3_655 .
I1 Ag1 I2 117.378(15) . .
Ag2 Ag1 I2 57.865(13) . .
C9 Ag1 Ag1 160.03(11) . 3_655
I1 Ag1 Ag1 55.396(12) 3_655 3_655
I1 Ag1 Ag1 54.358(13) . 3_655
Ag2 Ag1 Ag1 67.341(13) . 3_655
I2 Ag1 Ag1 99.503(9) . 3_655
Ag1 I1 Ag1 70.248(15) 3_655 .
Ag1 I1 Ag2 74.825(13) 3_655 .
Ag1 I1 Ag2 62.769(13) . .
C9 N1 C7 110.3(4) . .
C9 N1 C1 125.8(4) . .
C7 N1 C1 123.9(4) . .
C6 C1 C2 121.2(4) . .
C6 C1 N1 120.2(4) . .
C2 C1 N1 118.5(4) . .
Cl2 C1S Cl1 112.1(3) . .
Cl2 C1S H1SA 109.2 . .
Cl1 C1S H1SA 109.2 . .
Cl2 C1S H1SB 109.2 . .
Cl1 C1S H1SB 109.2 . .
H1SA C1S H1SB 107.9 . .
C10 Ag2 I2 121.80(12) . 3_655
C10 Ag2 I1 110.32(12) . .
I2 Ag2 I1 98.597(14) 3_655 .
C10 Ag2 I2 102.49(12) . .
I2 Ag2 I2 103.675(15) 3_655 .
I1 Ag2 I2 121.188(15) . .
C10 Ag2 Ag1 124.46(12) . .
I2 Ag2 Ag1 113.730(15) 3_655 .
I1 Ag2 Ag1 57.712(13) . .
I2 Ag2 Ag1 63.482(14) . .
C10 Ag2 Ag2 148.74(12) . 3_655
I2 Ag2 Ag2 57.542(12) 3_655 3_655
I1 Ag2 Ag2 100.171(9) . 3_655
I2 Ag2 Ag2 53.596(13) . 3_655
Ag1 Ag2 Ag2 66.986(13) . 3_655
Ag2 I2 Ag2 68.862(15) 3_655 .
Ag2 I2 Ag1 70.916(12) 3_655 .
Ag2 I2 Ag1 58.653(12) . .
C9 N2 C8 111.5(4) . .
C9 N2 C17 123.2(4) . .
C8 N2 C17 125.1(4) . .
C3 C2 C1 119.1(4) . .
C3 C2 H2A 120.5 . .
C1 C2 H2A 120.5 . .
C10 N3 C11 111.1(4) . .
C10 N3 C5 125.5(4) . .
C11 N3 C5 123.4(4) . .
C4 C3 C2 121.3(4) . .
C4 C3 H3A 119.3 . .
C2 C3 H3A 119.3 . .
C10 N4 C12 111.7(4) . .
C10 N4 C13 123.5(4) . .
C12 N4 C13 124.8(4) . .
C3 C4 C5 119.1(5) . .
C3 C4 H4A 120.5 . .
C5 C4 H4A 120.5 . .
C6 C5 C4 121.1(4) . .
C6 C5 N3 120.3(4) . .
C4 C5 N3 118.5(4) . .
C1 C6 C5 118.2(4) . .
C1 C6 H6A 120.9 . .
C5 C6 H6A 120.9 . .
C8 C7 N1 107.0(4) . .
C8 C7 H7A 126.5 . .
N1 C7 H7A 126.5 . .
C7 C8 N2 107.2(4) . .
C7 C8 H8A 126.4 . .
N2 C8 H8A 126.4 . .
N2 C9 N1 103.9(4) . .
N2 C9 Ag1 126.5(3) . .
N1 C9 Ag1 129.4(3) . .
N4 C10 N3 103.2(4) . .
N4 C10 Ag2 126.0(3) . .
N3 C10 Ag2 130.8(3) . .
C12 C11 N3 107.2(4) . .
C12 C11 H11A 126.4 . .
N3 C11 H11A 126.4 . .
C11 C12 N4 106.8(4) . .
C11 C12 H12A 126.6 . .
N4 C12 H12A 126.6 . .
N4 C13 C14 113.1(4) . .
N4 C13 H13A 109.0 . .
C14 C13 H13A 109.0 . .
N4 C13 H13B 109.0 . .
C14 C13 H13B 109.0 . .
H13A C13 H13B 107.8 . .
C15 C14 C13 110.0(4) . .
C15 C14 H14A 109.7 . .
C13 C14 H14A 109.7 . .
C15 C14 H14B 109.7 . .
C13 C14 H14B 109.7 . .
H14A C14 H14B 108.2 . .
C16 C15 C14 125.2(5) . .
C16 C15 H15A 117.4 . .
C14 C15 H15A 117.4 . .
C15 C16 H16A 120.0 . .
C15 C16 H16B 120.0 . .
H16A C16 H16B 120.0 . .
N2 C17 C18 112.7(4) . .
N2 C17 H17A 109.1 . .
C18 C17 H17A 109.1 . .
N2 C17 H17B 109.1 . .
C18 C17 H17B 109.1 . .
H17A C17 H17B 107.8 . .
C17 C18 C19 112.6(4) . .
C17 C18 H18A 109.1 . .
C19 C18 H18A 109.1 . .
C17 C18 H18B 109.1 . .
C19 C18 H18B 109.1 . .
H18A C18 H18B 107.8 . .
C20 C19 C18 125.6(5) . .
C20 C19 H19A 117.2 . .
C18 C19 H19A 117.2 . .
C19 C20 H20A 120.0 . .
C19 C20 H20B 120.0 . .
H20A C20 H20B 120.0 . .

loop_
_geom_bond_atom_site_label_1
_geom_bond_atom_site_label_2
_geom_bond_distance
_geom_bond_site_symmetry_2
Ag1 C9 2.185(5) .
Ag1 I1 2.8482(5) 3_655
Ag1 I1 2.8846(5) .
Ag1 Ag2 3.0341(6) .
Ag1 I2 3.1789(5) .
Ag1 Ag1 3.2985(8) 3_655
I1 Ag1 2.8481(5) 3_655
I1 Ag2 2.9406(5) .
N1 C9 1.379(5) .
N1 C7 1.386(5) .
N1 C1 1.435(6) .
C1 C6 1.385(6) .
C1 C2 1.391(6) .
C1S Cl2 1.748(5) .
C1S Cl1 1.757(5) .
C1S H1SA 0.9900 .
C1S H1SB 0.9900 .
Ag2 C10 2.184(5) .
Ag2 I2 2.8696(5) 3_655
Ag2 I2 3.0084(5) .
Ag2 Ag2 3.3254(8) 3_655
I2 Ag2 2.8695(5) 3_655
N2 C9 1.349(5) .
N2 C8 1.381(5) .
N2 C17 1.459(5) .
C2 C3 1.377(6) .
C2 H2A 0.9500 .
N3 C10 1.373(5) .
N3 C11 1.388(5) .
N3 C5 1.437(5) .
C3 C4 1.368(6) .
C3 H3A 0.9500 .
N4 C10 1.353(5) .
N4 C12 1.394(6) .
N4 C13 1.467(5) .
C4 C5 1.395(6) .
C4 H4A 0.9500 .
C5 C6 1.390(6) .
C6 H6A 0.9500 .
C7 C8 1.333(6) .
C7 H7A 0.9500 .
C8 H8A 0.9500 .
C11 C12 1.322(6) .
C11 H11A 0.9500 .
C12 H12A 0.9500 .
C13 C14 1.510(6) .
C13 H13A 0.9900 .
C13 H13B 0.9900 .
C14 C15 1.494(6) .
C14 H14A 0.9900 .
C14 H14B 0.9900 .
C15 C16 1.315(7) .
C15 H15A 0.9500 .
C16 H16A 0.9500 .
C16 H16B 0.9500 .
C17 C18 1.496(6) .
C17 H17A 0.9900 .
C17 H17B 0.9900 .
C18 C19 1.513(6) .
C18 H18A 0.9900 .
C18 H18B 0.9900 .
C19 C20 1.305(6) .
C19 H19A 0.9500 .
C20 H20A 0.9500 .
C20 H20B 0.9500 .

loop_
_geom_torsion_atom_site_label_1
_geom_torsion_atom_site_label_2
_geom_torsion_atom_site_label_3
_geom_torsion_atom_site_label_4
_geom_torsion
C9 N1 C1 C6 40.2(6)
C7 N1 C1 C6 -141.6(4)
C9 N1 C1 C2 -142.5(4)
C7 N1 C1 C2 35.7(6)
C6 C1 C2 C3 -1.8(7)
N1 C1 C2 C3 -179.0(4)
C1 C2 C3 C4 0.5(7)
C2 C3 C4 C5 0.2(7)
C3 C4 C5 C6 0.3(7)
C3 C4 C5 N3 178.6(4)
C10 N3 C5 C6 -43.7(6)
C11 N3 C5 C6 139.7(4)
C10 N3 C5 C4 138.0(4)
C11 N3 C5 C4 -38.6(6)
C2 C1 C6 C5 2.2(6)
N1 C1 C6 C5 179.4(4)
C4 C5 C6 C1 -1.4(6)
N3 C5 C6 C1 -179.7(4)
C9 N1 C7 C8 -1.2(5)
C1 N1 C7 C8 -179.7(4)
N1 C7 C8 N2 1.7(5)
C9 N2 C8 C7 -1.7(5)
C17 N2 C8 C7 -176.0(4)
C8 N2 C9 N1 1.0(5)
C17 N2 C9 N1 175.4(4)
C8 N2 C9 Ag1 176.4(3)
C17 N2 C9 Ag1 -9.2(6)
C7 N1 C9 N2 0.1(5)
C1 N1 C9 N2 178.6(4)
C7 N1 C9 Ag1 -175.2(3)
C1 N1 C9 Ag1 3.3(6)
C12 N4 C10 N3 -1.4(5)
C13 N4 C10 N3 -179.8(4)
C12 N4 C10 Ag2 176.9(3)
C13 N4 C10 Ag2 -1.5(6)
C11 N3 C10 N4 1.6(5)
C5 N3 C10 N4 -175.4(4)
C11 N3 C10 Ag2 -176.6(3)
C5 N3 C10 Ag2 6.5(7)
C10 N3 C11 C12 -1.2(5)
C5 N3 C11 C12 175.8(4)
N3 C11 C12 N4 0.3(5)
C10 N4 C12 C11 0.7(5)
C13 N4 C12 C11 179.1(4)
C10 N4 C13 C14 87.4(5)
C12 N4 C13 C14 -90.7(5)
N4 C13 C14 C15 -177.6(4)
C13 C14 C15 C16 -116.5(6)
C9 N2 C17 C18 -72.8(5)
C8 N2 C17 C18 100.9(5)
N2 C17 C18 C19 -52.9(6)
C17 C18 C19 C20 106.7(6)
